data_1553236
loop_
_publ_author_name
'Song, Lu'
'Luo, Sanzhong'
'Cheng, Jin-Pei'

_publ_section_title
;
 Visible-light promoted intermolecular halofunctionalization of alkenes
 with N-halogen saccharins
;
_journal_issue 4
_journal_name_full 'Organic Chemistry Frontiers'
_journal_page_first 447
_journal_paper_doi 10.1039/C5QO00432B
_journal_volume 3
_journal_year 2016
_chemical_formula_moiety 'C16 H14 Br N O3 S'
_chemical_formula_sum 'C16 H14 Br N O3 S'
_chemical_formula_weight 380.25
_space_group_crystal_system triclinic
_space_group_IT_number 2
_space_group_name_Hall '-P 1'
_space_group_name_H-M_alt 'P -1'
_atom_sites_solution_hydrogens mixed
_atom_sites_solution_primary direct
_audit_creation_date 2015-02-12
_audit_creation_method
;
Olex2 1.2
(compiled 2015.01.26 svn.r3150 for OlexSys, GUI svn.r4998)
;
_audit_update_record
;
2015-10-08 deposited with the CCDC.
2016-01-25 downloaded from the CCDC.
;
_cell_angle_alpha 87.089(10)
_cell_angle_beta 73.797(9)
_cell_angle_gamma 70.74(7)
_cell_formula_units_Z 2
_cell_length_a 8.3045(15)
_cell_length_b 9.415(2)
_cell_length_c 11.190(2)
_cell_measurement_reflns_used 2724
_cell_measurement_temperature 173.1500
_cell_measurement_theta_max 27.4815
_cell_measurement_theta_min 2.2938
_cell_volume 792.3(4)
_computing_cell_refinement 'CrystalClear (Rigaku Inc., 2007)'
_computing_data_collection 'CrystalClear (Rigaku Inc., 2007)'
_computing_data_reduction 'CrystalClear (Rigaku Inc., 2007)'
_computing_molecular_graphics 'Olex2 (Dolomanov et al., 2009)'
_computing_publication_material 'CIFTAB (Sheldrick, 2013)'
_computing_structure_refinement 'SHELXL (Sheldrick, 2014)'
_computing_structure_solution
;
'SHELXT (Sheldrick, 2014)'

;
_diffrn_ambient_temperature 173.1500
_diffrn_detector_area_resol_mean 28.5714
_diffrn_measured_fraction_theta_full 0.994
_diffrn_measured_fraction_theta_max 0.993
_diffrn_measurement_details
;
scan:
	Number of images: 360
	           Slice: -110.0000 - 70.0000
	     Image width: 0.5000
	        Exp time: 5.0000
	   Rotation axis: Omega
	           Omega: 0.0000
	             Chi: 45.0000
	             Phi: 90.0000
	             XTD: 40.0801
	          2theta: -20.0701
scan:
	Number of images: 360
	           Slice: -110.0000 - 70.0000
	     Image width: 0.5000
	        Exp time: 5.0000
	   Rotation axis: Omega
	           Omega: 0.0000
	             Chi: 45.0000
	             Phi: 270.0000
	             XTD: 40.0801
	          2theta: -20.0701
scan:
	Number of images: 360
	           Slice: -110.0000 - 70.0000
	     Image width: 0.5000
	        Exp time: 5.0000
	   Rotation axis: Omega
	           Omega: 0.0000
	             Chi: 45.0000
	             Phi: 180.0000
	             XTD: 40.0801
	          2theta: -20.0701
;
_diffrn_measurement_device
;
Saturn724+ (2x2 bin mode)
;
_diffrn_measurement_device_details
;
AFC10: Fixed Chi 2 circle
;
_diffrn_measurement_device_type 'Saturn724+ CCD'
_diffrn_measurement_method '\w scans at fixed \c = 45\%'
_diffrn_orient_matrix_type d*Trek
_diffrn_orient_matrix_UB_11 -0.0331
_diffrn_orient_matrix_UB_12 -0.0552
_diffrn_orient_matrix_UB_13 0.1162
_diffrn_orient_matrix_UB_21 -0.0342
_diffrn_orient_matrix_UB_22 -0.0669
_diffrn_orient_matrix_UB_23 -0.0839
_diffrn_orient_matrix_UB_31 0.0868
_diffrn_orient_matrix_UB_32 -0.0284
_diffrn_orient_matrix_UB_33 -0.0184
_diffrn_radiation_detector CCD
_diffrn_radiation_monochromator 'Graphite Monochromator'
_diffrn_radiation_type MoK\a
_diffrn_radiation_wavelength 0.71073
_diffrn_reflns_av_R_equivalents 0.0318
_diffrn_reflns_av_unetI/netI 0.0274
_diffrn_reflns_Laue_measured_fraction_full 0.994
_diffrn_reflns_Laue_measured_fraction_max 0.993
_diffrn_reflns_limit_h_max 10
_diffrn_reflns_limit_h_min -10
_diffrn_reflns_limit_k_max 11
_diffrn_reflns_limit_k_min -12
_diffrn_reflns_limit_l_max 14
_diffrn_reflns_limit_l_min -14
_diffrn_reflns_number 10014
_diffrn_reflns_point_group_measured_fraction_full 0.994
_diffrn_reflns_point_group_measured_fraction_max 0.993
_diffrn_reflns_theta_full 26.000
_diffrn_reflns_theta_max 27.499
_diffrn_reflns_theta_min 2.705
_diffrn_source 'Sealed Tube'
_diffrn_source_current 30.0000
_diffrn_source_power 1.5000
_diffrn_source_voltage 50.0000
_exptl_absorpt_coefficient_mu 2.737
_exptl_absorpt_correction_T_max 1.0000
_exptl_absorpt_correction_T_min 0.7606
_exptl_absorpt_correction_type multi-scan
_exptl_absorpt_process_details 'CrystalClear (Rigaku Inc., 2007)'
_exptl_crystal_colour Colorless
_exptl_crystal_density_diffrn 1.594
_exptl_crystal_description block
_exptl_crystal_F_000 384
_exptl_crystal_size_max 0.44
_exptl_crystal_size_mid 0.28
_exptl_crystal_size_min 0.23
_refine_diff_density_max 0.422
_refine_diff_density_min -0.417
_refine_diff_density_rms 0.075
_refine_ls_extinction_method none
_refine_ls_goodness_of_fit_ref 1.152
_refine_ls_hydrogen_treatment constr
_refine_ls_matrix_type full
_refine_ls_number_parameters 219
_refine_ls_number_reflns 3615
_refine_ls_number_restraints 27
_refine_ls_restrained_S_all 1.148
_refine_ls_R_factor_all 0.0361
_refine_ls_R_factor_gt 0.0333
_refine_ls_shift/su_max 0.001
_refine_ls_shift/su_mean 0.000
_refine_ls_structure_factor_coef Fsqd
_refine_ls_weighting_details 'w=1/[\s^2^(Fo^2^)+(0.0357P)^2^+0.4345P] where P=(Fo^2^+2Fc^2^)/3'
_refine_ls_weighting_scheme calc
_refine_ls_wR_factor_gt 0.0834
_refine_ls_wR_factor_ref 0.0850
_reflns_Friedel_coverage 0.000
_reflns_number_gt 3405
_reflns_number_total 3615
_reflns_threshold_expression 'I > 2\s(I)'
_cod_data_source_file c5qo00432b2.cif
_cod_data_source_block sa3947
_cod_original_cell_volume 792.4(4)
_cod_database_code 1553236
_shelx_space_group_comment
;
The symmetry employed for this shelxl refinement is uniquely defined
by the following loop, which should always be used as a source of
symmetry information in preference to the above space-group names.
They are only intended as comments.
;
_diffrn_number_total 3617
_olex2_refinement_description
;
1. Fixed Uiso
 At 1.2 times of:
  All C(H) groups, All C(H,H) groups
 At 1.5 times of:
  All C(H,H,H) groups
2. Restrained distances
 C16-C15
 1.54 with sigma of 0.01
 C16A-C15
 1.54 with sigma of 0.01
 C16A-Br1A
 2.8 with sigma of 0.01
3. Uiso/Uaniso restraints and constraints
Br1A \\sim C16 \\sim C16A \\sim Br1: within 1.7A with sigma of 0.02 and sigma
for terminal atoms of 0.04
Uanis(C16) \\sim Ueq: with sigma of 0.01 and sigma for terminal atoms of 0.02
Uanis(C16A) \\sim Ueq: with sigma of 0.005 and sigma for terminal atoms of 0.01
4. Others
 Sof(H15A)=Sof(Br1A)=Sof(C16A)=Sof(H16D)=Sof(H16E)=Sof(H16F)=1-FVAR(1)
 Sof(Br1)=Sof(H15)=Sof(C16)=Sof(H16A)=Sof(H16B)=Sof(H16C)=FVAR(1)
5.a Riding coordinates:
 C16A(H16D,H16E,H16F)
5.b Ternary CH refined with riding coordinates:
 C8(H8), C15(H15), C15(H15A)
5.c Aromatic/amide H refined with riding coordinates:
 C2(H2), C3(H3), C4(H4), C5(H5), C10(H10), C11(H11), C12(H12), C13(H13),
 C14(H14)
5.d Idealised Me refined as rotating group:
 C16(H16A,H16B,H16C)
;
_shelx_shelxl_version_number 2014/7
_olex2_submission_special_instructions 'No special instructions were received'

loop_
_space_group_symop_operation_xyz
'x, y, z'
'-x, -y, -z'

loop_
_atom_site_label
_atom_site_type_symbol
_atom_site_fract_x
_atom_site_fract_y
_atom_site_fract_z
_atom_site_U_iso_or_equiv
_atom_site_adp_type
_atom_site_occupancy
_atom_site_site_symmetry_order
_atom_site_calc_flag
_atom_site_refinement_flags_posn
_atom_site_refinement_flags_adp
_atom_site_refinement_flags_occupancy
_atom_site_disorder_assembly
_atom_site_disorder_group
Br1 Br -0.04364(4) 0.82243(3) 0.05847(3) 0.04427(12) Uani 0.9303(12) 1 d . U P A 1
S1 S 0.50278(6) 0.44755(5) 0.19995(4) 0.02127(12) Uani 1 1 d . . . . .
O1 O 0.4917(2) 0.35350(16) 0.10845(13) 0.0299(3) Uani 1 1 d . . . . .
O2 O 0.6343(2) 0.51957(18) 0.16355(15) 0.0334(3) Uani 1 1 d . . . . .
O3 O 0.0838(2) 0.64466(16) 0.44643(13) 0.0291(3) Uani 1 1 d . . . . .
N1 N 0.3032(2) 0.57599(17) 0.26106(14) 0.0196(3) Uani 1 1 d . . . . .
C1 C 0.5033(3) 0.3580(2) 0.34122(18) 0.0240(4) Uani 1 1 d . . . . .
C2 C 0.6321(3) 0.2307(3) 0.3623(2) 0.0366(5) Uani 1 1 d . . . . .
H2 H 0.7336 0.1816 0.2994 0.044 Uiso 1 1 calc R . . . .
C3 C 0.6017(4) 0.1798(3) 0.4830(3) 0.0440(6) Uani 1 1 d . . . . .
H3 H 0.6841 0.0934 0.5012 0.053 Uiso 1 1 calc R . . . .
C4 C 0.4508(4) 0.2553(3) 0.5768(2) 0.0405(6) Uani 1 1 d . . . . .
H4 H 0.4352 0.2198 0.6569 0.049 Uiso 1 1 calc R . . . .
C5 C 0.3234(3) 0.3826(3) 0.5528(2) 0.0315(5) Uani 1 1 d . . . . .
H5 H 0.2222 0.4327 0.6156 0.038 Uiso 1 1 calc R . . . .
C6 C 0.3509(3) 0.4334(2) 0.43280(18) 0.0229(4) Uani 1 1 d . . . . .
C7 C 0.2282(3) 0.5633(2) 0.38660(17) 0.0208(4) Uani 1 1 d . . . . .
C8 C 0.2232(2) 0.6922(2) 0.17981(17) 0.0204(4) Uani 1 1 d . . . . .
H8 H 0.3000 0.6647 0.0946 0.024 Uiso 1 1 calc R . . . .
C9 C 0.2270(3) 0.8455(2) 0.21392(18) 0.0231(4) Uani 1 1 d . . . . .
C10 C 0.3733(3) 0.8877(2) 0.1515(2) 0.0297(4) Uani 1 1 d . . . . .
H10 H 0.4635 0.8242 0.0888 0.036 Uiso 1 1 calc R . . . .
C11 C 0.3854(4) 1.0241(3) 0.1824(2) 0.0384(5) Uani 1 1 d . . . . .
H11 H 0.4836 1.0517 0.1407 0.046 Uiso 1 1 calc R . . . .
C12 C 0.2509(3) 1.1190(2) 0.2752(2) 0.0375(5) Uani 1 1 d . . . . .
H12 H 0.2590 1.2103 0.2960 0.045 Uiso 1 1 calc R . . . .
C13 C 0.1042(3) 1.0788(2) 0.3373(2) 0.0343(5) Uani 1 1 d . . . . .
H13 H 0.0138 1.1432 0.3994 0.041 Uiso 1 1 calc R . . . .
C14 C 0.0922(3) 0.9418(2) 0.3067(2) 0.0290(4) Uani 1 1 d . . . . .
H14 H -0.0063 0.9147 0.3485 0.035 Uiso 1 1 calc R . . . .
C15 C 0.0418(3) 0.6831(2) 0.18088(19) 0.0251(4) Uani 1 1 d D . . . .
H15 H -0.0411 0.7154 0.2637 0.030 Uiso 0.9303(12) 1 calc R . P A 1
H15A H -0.0236 0.7021 0.2693 0.030 Uiso 0.0697(12) 1 calc R . P A 2
C16 C 0.0491(18) 0.5236(9) 0.1461(12) 0.0370(19) Uani 0.9303(12) 1 d D U P A 1
H16A H -0.0643 0.5277 0.1378 0.056 Uiso 0.9303(12) 1 calc GR . P A 1
H16B H 0.0778 0.4565 0.2103 0.056 Uiso 0.9303(12) 1 calc GR . P A 1
H16C H 0.1383 0.4876 0.0686 0.056 Uiso 0.9303(12) 1 calc GR . P A 1
Br1A Br 0.055(2) 0.4910(16) 0.1534(17) 0.042(2) Uani 0.0697(12) 1 d D U P A 2
C16A C -0.084(8) 0.800(2) 0.119(6) 0.076(14) Uani 0.0697(12) 1 d D U P A 2
H16D H -0.0261 0.8686 0.0761 0.114 Uiso 0.0697(12) 1 d R . P A 2
H16E H -0.1907 0.8549 0.1803 0.114 Uiso 0.0697(12) 1 d R . P A 2
H16F H -0.1136 0.7493 0.0595 0.114 Uiso 0.0697(12) 1 d R . P A 2

loop_
_atom_site_aniso_label
_atom_site_aniso_U_11
_atom_site_aniso_U_22
_atom_site_aniso_U_33
_atom_site_aniso_U_23
_atom_site_aniso_U_13
_atom_site_aniso_U_12
Br1 0.04676(18) 0.04031(17) 0.0559(2) 0.01848(13) -0.03299(14) -0.01425(12)
S1 0.0172(2) 0.0226(2) 0.0212(2) -0.00102(17) -0.00241(17) -0.00503(17)
O1 0.0333(8) 0.0279(7) 0.0234(7) -0.0071(6) -0.0036(6) -0.0059(6)
O2 0.0217(7) 0.0412(9) 0.0371(8) 0.0041(7) -0.0029(6) -0.0147(6)
O3 0.0273(7) 0.0272(7) 0.0256(7) -0.0044(6) 0.0018(6) -0.0062(6)
N1 0.0187(7) 0.0186(7) 0.0191(7) -0.0008(6) -0.0037(6) -0.0043(6)
C1 0.0234(9) 0.0258(9) 0.0244(9) 0.0021(7) -0.0085(7) -0.0089(8)
C2 0.0295(11) 0.0351(12) 0.0419(13) 0.0039(10) -0.0145(10) -0.0027(9)
C3 0.0441(14) 0.0403(13) 0.0509(15) 0.0168(11) -0.0283(12) -0.0080(11)
C4 0.0512(15) 0.0462(14) 0.0351(12) 0.0167(10) -0.0227(11) -0.0236(12)
C5 0.0372(12) 0.0384(12) 0.0239(10) 0.0053(9) -0.0094(9) -0.0188(10)
C6 0.0242(9) 0.0246(9) 0.0234(9) -0.0001(7) -0.0070(7) -0.0122(8)
C7 0.0228(9) 0.0196(8) 0.0203(9) -0.0030(7) -0.0031(7) -0.0091(7)
C8 0.0213(9) 0.0191(8) 0.0194(8) 0.0012(7) -0.0046(7) -0.0057(7)
C9 0.0273(10) 0.0191(9) 0.0241(9) 0.0019(7) -0.0096(8) -0.0074(7)
C10 0.0326(11) 0.0268(10) 0.0297(10) 0.0016(8) -0.0046(9) -0.0129(9)
C11 0.0451(13) 0.0328(12) 0.0456(13) 0.0076(10) -0.0135(11) -0.0237(10)
C12 0.0516(14) 0.0208(10) 0.0493(14) 0.0035(9) -0.0263(12) -0.0140(10)
C13 0.0402(12) 0.0212(10) 0.0384(12) -0.0061(8) -0.0143(10) -0.0023(9)
C14 0.0286(10) 0.0235(10) 0.0322(11) -0.0014(8) -0.0063(8) -0.0065(8)
C15 0.0227(9) 0.0268(10) 0.0268(10) 0.0042(8) -0.0092(8) -0.0077(8)
C16 0.030(2) 0.052(4) 0.032(2) 0.002(3) -0.0114(17) -0.015(3)
Br1A 0.032(3) 0.061(5) 0.041(4) 0.000(4) -0.012(3) -0.020(4)
C16A 0.075(16) 0.082(16) 0.072(16) 0.009(10) -0.029(10) -0.021(10)

loop_
_atom_type_symbol
_atom_type_description
_atom_type_scat_dispersion_real
_atom_type_scat_dispersion_imag
_atom_type_scat_source
C C 0.0033 0.0016 'International Tables Vol C Tables 4.2.6.8 and 6.1.1.4'
H H 0.0000 0.0000 'International Tables Vol C Tables 4.2.6.8 and 6.1.1.4'
Br Br -0.2901 2.4595 'International Tables Vol C Tables 4.2.6.8 and 6.1.1.4'
N N 0.0061 0.0033 'International Tables Vol C Tables 4.2.6.8 and 6.1.1.4'
O O 0.0106 0.0060 'International Tables Vol C Tables 4.2.6.8 and 6.1.1.4'
S S 0.1246 0.1234 'International Tables Vol C Tables 4.2.6.8 and 6.1.1.4'

loop_
_geom_angle_atom_site_label_1
_geom_angle_atom_site_label_2
_geom_angle_atom_site_label_3
_geom_angle
O1 S1 N1 109.77(9)
O1 S1 C1 111.50(9)
O2 S1 O1 117.57(10)
O2 S1 N1 109.80(9)
O2 S1 C1 112.59(10)
N1 S1 C1 92.84(9)
C7 N1 S1 114.94(13)
C7 N1 C8 125.93(16)
C8 N1 S1 119.13(13)
C2 C1 S1 126.94(17)
C2 C1 C6 123.2(2)
C6 C1 S1 109.88(15)
C1 C2 H2 121.9
C1 C2 C3 116.3(2)
C3 C2 H2 121.9
C2 C3 H3 119.3
C4 C3 C2 121.4(2)
C4 C3 H3 119.3
C3 C4 H4 119.5
C5 C4 C3 120.9(2)
C5 C4 H4 119.5
C4 C5 H5 120.9
C4 C5 C6 118.2(2)
C6 C5 H5 120.9
C1 C6 C5 119.9(2)
C1 C6 C7 113.36(18)
C5 C6 C7 126.72(19)
O3 C7 N1 124.41(18)
O3 C7 C6 126.63(18)
N1 C7 C6 108.94(16)
N1 C8 H8 106.8
N1 C8 C9 110.13(15)
N1 C8 C15 109.33(16)
C9 C8 H8 106.8
C9 C8 C15 116.58(17)
C15 C8 H8 106.8
C10 C9 C8 118.36(18)
C14 C9 C8 122.24(18)
C14 C9 C10 119.38(19)
C9 C10 H10 119.8
C11 C10 C9 120.4(2)
C11 C10 H10 119.8
C10 C11 H11 120.1
C12 C11 C10 119.8(2)
C12 C11 H11 120.1
C11 C12 H12 119.8
C11 C12 C13 120.4(2)
C13 C12 H12 119.8
C12 C13 H13 120.1
C12 C13 C14 119.9(2)
C14 C13 H13 120.1
C9 C14 C13 120.2(2)
C9 C14 H14 119.9
C13 C14 H14 119.9
Br1 C15 H15 109.2
C8 C15 Br1 107.18(14)
C8 C15 H15 109.2
C8 C15 H15A 102.2
C8 C15 C16 113.4(5)
C8 C15 Br1A 111.2(6)
C8 C15 C16A 122(2)
C16 C15 Br1 108.6(5)
C16 C15 H15 109.2
Br1A C15 H15A 102.2
C16A C15 H15A 102.2
C16A C15 Br1A 113.6(11)
C15 C16 H16A 109.5
C15 C16 H16B 109.5
C15 C16 H16C 109.5
H16A C16 H16B 109.5
H16A C16 H16C 109.5
H16B C16 H16C 109.5
C15 C16A H16D 109.2
C15 C16A H16E 110.0
C15 C16A H16F 109.3
H16D C16A H16E 109.5
H16D C16A H16F 109.5
H16E C16A H16F 109.5

loop_
_geom_bond_atom_site_label_1
_geom_bond_atom_site_label_2
_geom_bond_distance
Br1 C15 1.961(2)
S1 O1 1.4280(15)
S1 O2 1.4252(17)
S1 N1 1.675(2)
S1 C1 1.754(2)
O3 C7 1.213(3)
N1 C7 1.386(2)
N1 C8 1.490(2)
C1 C2 1.379(3)
C1 C6 1.383(3)
C2 H2 0.9300
C2 C3 1.394(4)
C3 H3 0.9300
C3 C4 1.390(4)
C4 H4 0.9300
C4 C5 1.385(4)
C5 H5 0.9300
C5 C6 1.386(3)
C6 C7 1.486(3)
C8 H8 0.9800
C8 C9 1.524(3)
C8 C15 1.534(3)
C9 C10 1.392(3)
C9 C14 1.390(3)
C10 H10 0.9300
C10 C11 1.389(3)
C11 H11 0.9300
C11 C12 1.383(4)
C12 H12 0.9300
C12 C13 1.384(4)
C13 H13 0.9300
C13 C14 1.393(3)
C14 H14 0.9300
C15 H15 0.9800
C15 H15A 0.9800
C15 C16 1.548(8)
C15 Br1A 1.811(15)
C15 C16A 1.537(10)
C16 H16A 0.9600
C16 H16B 0.9600
C16 H16C 0.9600
C16A H16D 0.9600
C16A H16E 0.9600
C16A H16F 0.9600

loop_
_geom_torsion_atom_site_label_1
_geom_torsion_atom_site_label_2
_geom_torsion_atom_site_label_3
_geom_torsion_atom_site_label_4
_geom_torsion
S1 N1 C7 O3 -179.02(15)
S1 N1 C7 C6 -0.33(19)
S1 N1 C8 C9 -108.17(16)
S1 N1 C8 C15 122.52(15)
S1 C1 C2 C3 -179.40(18)
S1 C1 C6 C5 -179.69(15)
S1 C1 C6 C7 2.0(2)
O1 S1 N1 C7 115.33(14)
O1 S1 N1 C8 -65.28(15)
O1 S1 C1 C2 65.0(2)
O1 S1 C1 C6 -114.43(15)
O2 S1 N1 C7 -113.97(14)
O2 S1 N1 C8 65.41(15)
O2 S1 C1 C2 -69.7(2)
O2 S1 C1 C6 110.95(15)
N1 S1 C1 C2 177.5(2)
N1 S1 C1 C6 -1.88(15)
N1 C8 C9 C10 91.3(2)
N1 C8 C9 C14 -87.1(2)
N1 C8 C15 Br1 -173.80(11)
N1 C8 C15 C16 -53.9(6)
N1 C8 C15 Br1A -48.8(6)
N1 C8 C15 C16A 173(3)
C1 S1 N1 C7 1.27(15)
C1 S1 N1 C8 -179.34(14)
C1 C2 C3 C4 -1.0(4)
C1 C6 C7 O3 177.50(19)
C1 C6 C7 N1 -1.1(2)
C2 C1 C6 C5 0.9(3)
C2 C1 C6 C7 -177.4(2)
C2 C3 C4 C5 1.2(4)
C3 C4 C5 C6 -0.4(4)
C4 C5 C6 C1 -0.6(3)
C4 C5 C6 C7 177.4(2)
C5 C6 C7 O3 -0.6(3)
C5 C6 C7 N1 -179.29(18)
C6 C1 C2 C3 -0.1(3)
C7 N1 C8 C9 71.1(2)
C7 N1 C8 C15 -58.2(2)
C8 N1 C7 O3 1.6(3)
C8 N1 C7 C6 -179.67(16)
C8 C9 C10 C11 -177.8(2)
C8 C9 C14 C13 177.97(19)
C9 C8 C15 Br1 60.52(19)
C9 C8 C15 C16 -179.6(5)
C9 C8 C15 Br1A -174.4(6)
C9 C8 C15 C16A 47(3)
C9 C10 C11 C12 -0.3(4)
C10 C9 C14 C13 -0.4(3)
C10 C11 C12 C13 -0.1(4)
C11 C12 C13 C14 0.3(4)
C12 C13 C14 C9 -0.1(3)
C14 C9 C10 C11 0.6(3)
C15 C8 C9 C10 -143.43(19)
C15 C8 C9 C14 38.2(3)
